data_7021911
loop_
_publ_author_name
'Vivekananda, K. V.'
'Dey, S.'
'Wadawale, A.'
'Bhuvanesh, N.'
'Jain, V. K.'

_publ_section_title
;
 Syntheses of Pd(ii)/Pt(ii) complexes with non-chelating
 4-pyridylselenolate ligand ranging from mononuclear to macrocyclic
 structures and their utility as catalysts in Suzuki C-C coupling
 reaction.
;
_journal_issue 39
_journal_name_full 'Dalton transactions (Cambridge, England : 2003)'
_journal_page_first 14158
_journal_page_last 14167
_journal_paper_doi 10.1039/c3dt51510a
_journal_volume 42
_journal_year 2013
_chemical_formula_sum 'C37 H35 N2 O0.5 P2 Pt Se2'
_chemical_formula_weight 930.62
_chemical_name_systematic
;
?
;
_space_group_IT_number 2
_symmetry_cell_setting triclinic
_symmetry_space_group_name_Hall '-P 1'
_symmetry_space_group_name_H-M 'P -1'
_atom_sites_solution_hydrogens geom
_atom_sites_solution_primary direct
_atom_sites_solution_secondary difmap
_audit_creation_method SHELXL-97
_cell_angle_alpha 91.771(9)
_cell_angle_beta 94.027(9)
_cell_angle_gamma 95.391(9)
_cell_formula_units_Z 2
_cell_length_a 10.5487(12)
_cell_length_b 10.7006(13)
_cell_length_c 14.9796(16)
_cell_measurement_reflns_used 472
_cell_measurement_temperature 110(2)
_cell_measurement_theta_max 61.64
_cell_measurement_theta_min 5.33
_cell_volume 1678.0(3)
_computing_cell_refinement
;
CELL-NOW (Sheldrick, 2003) and SAINT (BRUKER-NONIUS, 2003)
;
_computing_data_collection 'FRAMBO (BRUKER-NONIUS, 2003)'
_computing_data_reduction 'Bruker APEX2'
_computing_molecular_graphics Olex2
_computing_publication_material 'Bruker SHELXTL'
_computing_structure_refinement 'SHELXL-97 (Sheldrick, 2008)'
_computing_structure_solution 'SHELXS-97 (Sheldrick, 2008)'
_diffrn_ambient_temperature 110(2)
_diffrn_measured_fraction_theta_full 0.984
_diffrn_measured_fraction_theta_max 0.984
_diffrn_measurement_device_type 'BRUKER GADDS D8 Discover'
_diffrn_measurement_method 'phi and omega scans'
_diffrn_radiation_monochromator graphite
_diffrn_radiation_source 'fine-focus sealed tube'
_diffrn_radiation_type CuK\a
_diffrn_radiation_wavelength 1.54178
_diffrn_reflns_av_R_equivalents 0.0567
_diffrn_reflns_av_sigmaI/netI 0.0429
_diffrn_reflns_limit_h_max 12
_diffrn_reflns_limit_h_min -12
_diffrn_reflns_limit_k_max 12
_diffrn_reflns_limit_k_min -12
_diffrn_reflns_limit_l_max 17
_diffrn_reflns_limit_l_min 0
_diffrn_reflns_number 9931
_diffrn_reflns_theta_full 62.60
_diffrn_reflns_theta_max 62.60
_diffrn_reflns_theta_min 2.96
_diffrn_standards_decay_% 0
_diffrn_standards_interval_count 0
_diffrn_standards_number 0
_exptl_absorpt_coefficient_mu 11.443
_exptl_absorpt_correction_T_max 0.7253
_exptl_absorpt_correction_T_min 0.5468
_exptl_absorpt_correction_type multi-scan
_exptl_absorpt_process_details 'SADABS; (Sheldrick, 2006)'
_exptl_crystal_colour yellow
_exptl_crystal_density_diffrn 1.842
_exptl_crystal_density_method 'not measured'
_exptl_crystal_description block
_exptl_crystal_F_000 902
_exptl_crystal_size_max 0.06
_exptl_crystal_size_mid 0.05
_exptl_crystal_size_min 0.03
_refine_diff_density_max 1.065
_refine_diff_density_min -1.036
_refine_diff_density_rms 0.165
_refine_ls_extinction_method none
_refine_ls_goodness_of_fit_ref 1.079
_refine_ls_hydrogen_treatment constr
_refine_ls_matrix_type full
_refine_ls_number_parameters 407
_refine_ls_number_reflns 9942
_refine_ls_number_restraints 0
_refine_ls_restrained_S_all 1.079
_refine_ls_R_factor_all 0.0423
_refine_ls_R_factor_gt 0.0373
_refine_ls_shift/su_max 0.001
_refine_ls_shift/su_mean 0.000
_refine_ls_structure_factor_coef Fsqd
_refine_ls_weighting_details 'calc w=1/[\s^2^(Fo^2^)+(0.0802P)^2^+0.0000P] where P=(Fo^2^+2Fc^2^)/3'
_refine_ls_weighting_scheme calc
_refine_ls_wR_factor_gt 0.1104
_refine_ls_wR_factor_ref 0.1151
_reflns_number_gt 8854
_reflns_number_total 9942
_reflns_threshold_expression >2sigma(I)
_cod_data_source_file c3dt51510a.txt
_cod_data_source_block twin4
_cod_depositor_comments
;
The following automatic conversions were performed:

'_symmetry_cell_setting' value 'Triclinic' changed to 'triclinic'
according to /home/saulius/struct/CIF-dictionaries/cif_core.dic
dictionary named 'cif_core.dic' version 2.4.2 from 2011-04-26.

Automatic conversion script
Id: cif_fix_values 1891 2012-01-12 08:04:46Z andrius 
;
_cod_original_sg_symbol_H-M P-1
_cod_original_formula_sum 'C37 H35 N2 O0.50 P2 Pt Se2'
_cod_database_code 7021911

loop_
_symmetry_equiv_pos_as_xyz
'x, y, z'
'-x, -y, -z'

loop_
_atom_site_label
_atom_site_type_symbol
_atom_site_fract_x
_atom_site_fract_y
_atom_site_fract_z
_atom_site_U_iso_or_equiv
_atom_site_adp_type
_atom_site_occupancy
_atom_site_symmetry_multiplicity
_atom_site_calc_flag
_atom_site_refinement_flags
Pt1 Pt 0.77798(2) 0.75194(2) 0.753848(14) 0.01091(9) Uani 1 1 d .
Se1 Se 0.67582(6) 0.86990(6) 0.86993(4) 0.01598(16) Uani 1 1 d .
Se2 Se 0.71524(7) 0.88483(6) 0.62890(4) 0.01844(17) Uani 1 1 d .
P1 P 0.85862(15) 0.63490(14) 0.64595(9) 0.0130(3) Uani 1 1 d .
P2 P 0.84722(15) 0.63235(15) 0.86607(10) 0.0147(3) Uani 1 1 d .
N1 N 0.2319(6) 0.8334(6) 0.7872(4) 0.0348(15) Uani 1 1 d .
N2 N 0.4369(7) 1.1840(6) 0.7097(4) 0.0440(18) Uani 1 1 d .
C1 C 0.5017(6) 0.8563(6) 0.8321(4) 0.0223(15) Uani 1 1 d .
C2 C 0.4188(6) 0.9349(6) 0.8704(4) 0.0217(15) Uani 1 1 d .
H2 H 0.4520 0.9985 0.9137 0.026 Uiso 1 1 calc R
C3 C 0.2900(7) 0.9204(7) 0.8455(5) 0.0299(17) Uani 1 1 d .
H3 H 0.2384 0.9772 0.8720 0.036 Uiso 1 1 calc R
C4 C 0.3114(6) 0.7598(6) 0.7496(5) 0.0310(17) Uani 1 1 d .
H4 H 0.2743 0.6965 0.7072 0.037 Uiso 1 1 calc R
C5 C 0.4415(6) 0.7679(6) 0.7669(4) 0.0235(15) Uani 1 1 d .
H5 H 0.4909 0.7141 0.7352 0.028 Uiso 1 1 calc R
C6 C 0.6017(6) 1.0051(6) 0.6641(4) 0.0220(15) Uani 1 1 d .
C7 C 0.6451(7) 1.1072(6) 0.7218(4) 0.0235(15) Uani 1 1 d .
H7 H 0.7307 1.1176 0.7472 0.028 Uiso 1 1 calc R
C8 C 0.5593(8) 1.1931(7) 0.7410(5) 0.040(2) Uani 1 1 d .
H8 H 0.5898 1.2636 0.7793 0.048 Uiso 1 1 calc R
C9 C 0.3979(7) 1.0855(8) 0.6527(5) 0.040(2) Uani 1 1 d .
H9 H 0.3121 1.0769 0.6278 0.048 Uiso 1 1 calc R
C10 C 0.4777(6) 0.9970(6) 0.6291(4) 0.0267(16) Uani 1 1 d .
H10 H 0.4463 0.9297 0.5881 0.032 Uiso 1 1 calc R
C11 C 0.7421(6) 0.5101(5) 0.6002(4) 0.0170(14) Uani 1 1 d .
C12 C 0.6182(6) 0.5089(6) 0.6217(5) 0.0260(16) Uani 1 1 d .
H12 H 0.5948 0.5734 0.6606 0.031 Uiso 1 1 calc R
C13 C 0.5252(7) 0.4144(7) 0.5874(6) 0.041(2) Uani 1 1 d .
H13 H 0.4398 0.4142 0.6037 0.049 Uiso 1 1 calc R
C14 C 0.5576(7) 0.3226(6) 0.5305(5) 0.0305(18) Uani 1 1 d .
H14 H 0.4946 0.2588 0.5067 0.037 Uiso 1 1 calc R
C15 C 0.6813(7) 0.3226(7) 0.5079(5) 0.0301(17) Uani 1 1 d .
H15 H 0.7037 0.2590 0.4679 0.036 Uiso 1 1 calc R
C16 C 0.7732(7) 0.4142(7) 0.5428(5) 0.0304(18) Uani 1 1 d .
H16 H 0.8590 0.4122 0.5276 0.037 Uiso 1 1 calc R
C17 C 0.9158(6) 0.7196(6) 0.5504(4) 0.0181(14) Uani 1 1 d .
C18 C 0.8586(6) 0.7005(6) 0.4656(4) 0.0239(15) Uani 1 1 d .
H18 H 0.7851 0.6422 0.4546 0.029 Uiso 1 1 calc R
C19 C 0.9091(8) 0.7674(7) 0.3950(4) 0.0362(19) Uani 1 1 d .
H19 H 0.8697 0.7544 0.3360 0.043 Uiso 1 1 calc R
C20 C 1.0161(8) 0.8523(6) 0.4110(5) 0.036(2) Uani 1 1 d .
H20 H 1.0504 0.8974 0.3632 0.043 Uiso 1 1 calc R
C21 C 1.0723(8) 0.8710(6) 0.4963(5) 0.037(2) Uani 1 1 d .
H21 H 1.1461 0.9291 0.5070 0.044 Uiso 1 1 calc R
C22 C 1.0240(6) 0.8073(6) 0.5665(4) 0.0225(15) Uani 1 1 d .
H22 H 1.0631 0.8223 0.6255 0.027 Uiso 1 1 calc R
C23 C 0.9980(6) 0.5545(6) 0.6791(4) 0.0174(14) Uani 1 1 d .
H23A H 1.0178 0.5008 0.6279 0.021 Uiso 1 1 calc R
H23B H 1.0718 0.6180 0.6928 0.021 Uiso 1 1 calc R
C24 C 0.9818(6) 0.4720(6) 0.7612(4) 0.0227(14) Uani 1 1 d .
H24A H 0.8987 0.4201 0.7534 0.027 Uiso 1 1 calc R
H24B H 1.0501 0.4146 0.7653 0.027 Uiso 1 1 calc R
C25 C 0.9875(6) 0.5525(6) 0.8484(4) 0.0220(15) Uani 1 1 d .
H25A H 1.0619 0.6163 0.8491 0.026 Uiso 1 1 calc R
H25B H 1.0024 0.4978 0.8995 0.026 Uiso 1 1 calc R
C26 C 0.9008(6) 0.7217(6) 0.9698(4) 0.0156(13) Uani 1 1 d .
C27 C 1.0093(7) 0.8058(6) 0.9691(5) 0.0276(16) Uani 1 1 d .
H27 H 1.0524 0.8159 0.9159 0.033 Uiso 1 1 calc R
C28 C 1.0546(8) 0.8754(7) 1.0472(5) 0.040(2) Uani 1 1 d .
H28 H 1.1313 0.9297 1.0481 0.048 Uiso 1 1 calc R
C29 C 0.9875(8) 0.8651(6) 1.1232(5) 0.0348(19) Uani 1 1 d .
H29 H 1.0170 0.9148 1.1756 0.042 Uiso 1 1 calc R
C30 C 0.8801(7) 0.7846(7) 1.1238(4) 0.0326(18) Uani 1 1 d .
H30 H 0.8351 0.7779 1.1764 0.039 Uiso 1 1 calc R
C31 C 0.8358(7) 0.7120(6) 1.0474(4) 0.0233(15) Uani 1 1 d .
H31 H 0.7608 0.6556 1.0481 0.028 Uiso 1 1 calc R
C32 C 0.7300(6) 0.5101(6) 0.8981(4) 0.0151(14) Uani 1 1 d .
C33 C 0.7651(8) 0.4096(7) 0.9476(5) 0.037(2) Uani 1 1 d .
H33 H 0.8530 0.4024 0.9630 0.044 Uiso 1 1 calc R
C34 C 0.6732(8) 0.3189(7) 0.9752(5) 0.044(2) Uani 1 1 d .
H34 H 0.6986 0.2511 1.0096 0.053 Uiso 1 1 calc R
C35 C 0.5492(8) 0.3278(6) 0.9529(4) 0.0330(19) Uani 1 1 d .
H35 H 0.4873 0.2649 0.9706 0.040 Uiso 1 1 calc R
C36 C 0.5101(8) 0.4262(6) 0.9052(5) 0.0334(19) Uani 1 1 d .
H36 H 0.4218 0.4328 0.8913 0.040 Uiso 1 1 calc R
C37 C 0.6020(7) 0.5171(6) 0.8770(5) 0.0251(16) Uani 1 1 d .
H37 H 0.5753 0.5845 0.8429 0.030 Uiso 1 1 calc R
O1 O 0.2976(9) 1.4003(10) 0.7325(7) 0.045(3) Uani 0.50 1 d P
H1A H 0.3388 1.3365 0.7261 0.067 Uiso 0.50 1 d PR
H1B H 0.3569 1.4568 0.7501 0.067 Uiso 0.50 1 d PR

loop_
_atom_site_aniso_label
_atom_site_aniso_U_11
_atom_site_aniso_U_22
_atom_site_aniso_U_33
_atom_site_aniso_U_23
_atom_site_aniso_U_13
_atom_site_aniso_U_12
Pt1 0.00908(15) 0.01243(14) 0.01128(13) 0.00161(10) 0.00095(10) 0.00078(9)
Se1 0.0151(4) 0.0198(4) 0.0132(3) -0.0017(3) 0.0012(3) 0.0030(3)
Se2 0.0232(4) 0.0182(4) 0.0156(3) 0.0039(3) 0.0030(3) 0.0087(3)
P1 0.0141(9) 0.0130(8) 0.0124(7) 0.0003(6) 0.0028(6) 0.0030(7)
P2 0.0169(9) 0.0157(8) 0.0117(7) 0.0040(6) 0.0006(6) 0.0027(7)
N1 0.027(4) 0.044(4) 0.036(3) 0.013(3) 0.008(3) 0.007(3)
N2 0.062(5) 0.042(4) 0.035(3) 0.007(3) 0.005(3) 0.040(4)
C1 0.013(4) 0.028(4) 0.027(3) 0.009(3) 0.004(3) -0.003(3)
C2 0.024(4) 0.021(4) 0.023(3) 0.008(3) 0.007(3) 0.009(3)
C3 0.024(4) 0.032(4) 0.039(4) 0.010(3) 0.016(3) 0.016(3)
C4 0.015(4) 0.038(4) 0.040(4) 0.004(4) 0.005(3) 0.000(3)
C5 0.012(4) 0.025(4) 0.033(4) 0.000(3) 0.001(3) 0.002(3)
C6 0.031(4) 0.023(4) 0.013(3) 0.003(3) 0.010(3) 0.002(3)
C7 0.033(4) 0.019(4) 0.021(3) 0.005(3) 0.001(3) 0.010(3)
C8 0.063(6) 0.038(5) 0.022(3) 0.000(3) -0.001(4) 0.026(4)
C9 0.027(5) 0.061(6) 0.035(4) 0.000(4) 0.000(3) 0.028(4)
C10 0.026(4) 0.030(4) 0.025(3) 0.004(3) 0.002(3) 0.002(3)
C11 0.024(4) 0.007(3) 0.020(3) 0.003(3) 0.003(3) 0.003(3)
C12 0.018(4) 0.015(4) 0.042(4) -0.007(3) -0.002(3) -0.006(3)
C13 0.019(5) 0.026(4) 0.076(6) -0.017(4) 0.004(4) 0.000(4)
C14 0.027(5) 0.023(4) 0.038(4) -0.007(3) -0.007(3) -0.004(3)
C15 0.024(4) 0.034(4) 0.032(4) -0.006(3) 0.001(3) 0.003(3)
C16 0.019(4) 0.034(4) 0.038(4) -0.007(3) 0.006(3) -0.002(3)
C17 0.024(4) 0.012(3) 0.022(3) 0.006(3) 0.010(3) 0.015(3)
C18 0.022(4) 0.029(4) 0.021(3) 0.002(3) 0.005(3) 0.003(3)
C19 0.054(6) 0.037(5) 0.021(3) 0.001(3) 0.014(3) 0.015(4)
C20 0.067(6) 0.016(4) 0.032(4) 0.016(3) 0.032(4) 0.011(4)
C21 0.050(6) 0.014(4) 0.050(5) 0.004(3) 0.032(4) 0.000(4)
C22 0.019(4) 0.023(4) 0.025(3) 0.004(3) 0.003(3) -0.003(3)
C23 0.023(4) 0.017(3) 0.014(3) 0.005(2) 0.005(3) 0.009(3)
C24 0.026(4) 0.021(3) 0.022(3) 0.003(3) 0.000(3) 0.006(3)
C25 0.019(4) 0.027(4) 0.021(3) 0.003(3) 0.000(3) 0.004(3)
C26 0.014(4) 0.018(3) 0.015(3) 0.002(2) -0.003(2) 0.002(3)
C27 0.028(4) 0.022(4) 0.033(4) 0.002(3) 0.002(3) 0.005(3)
C28 0.036(5) 0.024(4) 0.056(5) -0.017(4) -0.008(4) -0.011(4)
C29 0.056(6) 0.019(4) 0.027(4) -0.006(3) -0.021(4) 0.011(4)
C30 0.046(5) 0.033(4) 0.020(3) -0.001(3) 0.000(3) 0.012(4)
C31 0.031(4) 0.019(4) 0.021(3) 0.006(3) 0.004(3) 0.004(3)
C32 0.019(4) 0.012(3) 0.014(3) 0.006(2) 0.000(2) -0.002(3)
C33 0.033(5) 0.029(4) 0.044(4) 0.022(4) -0.017(4) -0.008(4)
C34 0.051(6) 0.022(4) 0.053(5) 0.020(4) -0.024(4) -0.011(4)
C35 0.061(6) 0.016(4) 0.022(3) -0.001(3) 0.016(4) -0.009(4)
C36 0.032(5) 0.016(4) 0.056(5) 0.004(3) 0.029(4) 0.000(3)
C37 0.031(4) 0.009(3) 0.038(4) 0.010(3) 0.013(3) 0.002(3)
O1 0.027(6) 0.042(6) 0.064(7) -0.014(6) -0.013(5) 0.017(5)

loop_
_atom_type_symbol
_atom_type_description
_atom_type_scat_dispersion_real
_atom_type_scat_dispersion_imag
_atom_type_scat_source
C C 0.0181 0.0091 'International Tables Vol C Tables 4.2.6.8 and 6.1.1.4'
H H 0.0000 0.0000 'International Tables Vol C Tables 4.2.6.8 and 6.1.1.4'
N N 0.0311 0.0180 'International Tables Vol C Tables 4.2.6.8 and 6.1.1.4'
O O 0.0492 0.0322 'International Tables Vol C Tables 4.2.6.8 and 6.1.1.4'
P P 0.2955 0.4335 'International Tables Vol C Tables 4.2.6.8 and 6.1.1.4'
Pt Pt -4.5932 6.9264 'International Tables Vol C Tables 4.2.6.8 and 6.1.1.4'
Se Se -0.7943 1.1372 'International Tables Vol C Tables 4.2.6.8 and 6.1.1.4'

loop_
_geom_angle_atom_site_label_1
_geom_angle_atom_site_label_2
_geom_angle_atom_site_label_3
_geom_angle
P2 Pt1 P1 93.58(5)
P2 Pt1 Se2 176.69(4)
P1 Pt1 Se2 84.65(4)
P2 Pt1 Se1 86.47(4)
P1 Pt1 Se1 175.98(4)
Se2 Pt1 Se1 95.49(2)
C1 Se1 Pt1 105.3(2)
C6 Se2 Pt1 112.10(17)
C11 P1 C23 104.0(3)
C11 P1 C17 106.2(3)
C23 P1 C17 100.5(3)
C11 P1 Pt1 111.4(2)
C23 P1 Pt1 117.03(19)
C17 P1 Pt1 116.2(2)
C25 P2 C32 104.6(3)
C25 P2 C26 100.1(3)
C32 P2 C26 105.0(3)
C25 P2 Pt1 116.7(2)
C32 P2 Pt1 114.8(2)
C26 P2 Pt1 113.8(2)
C3 N1 C4 114.0(6)
C8 N2 C9 116.1(6)
C2 C1 C5 114.4(6)
C2 C1 Se1 120.7(5)
C5 C1 Se1 124.9(5)
C3 C2 C1 120.5(6)
C3 C2 H2 119.8
C1 C2 H2 119.8
N1 C3 C2 125.4(6)
N1 C3 H3 117.3
C2 C3 H3 117.3
N1 C4 C5 125.8(7)
N1 C4 H4 117.1
C5 C4 H4 117.1
C4 C5 C1 119.8(6)
C4 C5 H5 120.1
C1 C5 H5 120.1
C10 C6 C7 117.9(6)
C10 C6 Se2 120.9(5)
C7 C6 Se2 121.1(5)
C8 C7 C6 117.9(7)
C8 C7 H7 121.1
C6 C7 H7 121.1
N2 C8 C7 124.8(7)
N2 C8 H8 117.6
C7 C8 H8 117.6
N2 C9 C10 122.7(7)
N2 C9 H9 118.7
C10 C9 H9 118.7
C6 C10 C9 120.6(7)
C6 C10 H10 119.7
C9 C10 H10 119.7
C12 C11 C16 118.0(6)
C12 C11 P1 119.4(5)
C16 C11 P1 122.6(5)
C11 C12 C13 121.1(7)
C11 C12 H12 119.4
C13 C12 H12 119.4
C14 C13 C12 119.8(7)
C14 C13 H13 120.1
C12 C13 H13 120.1
C13 C14 C15 119.9(7)
C13 C14 H14 120.1
C15 C14 H14 120.1
C14 C15 C16 120.3(7)
C14 C15 H15 119.8
C16 C15 H15 119.8
C15 C16 C11 120.8(7)
C15 C16 H16 119.6
C11 C16 H16 119.6
C18 C17 C22 119.9(6)
C18 C17 P1 122.7(5)
C22 C17 P1 117.4(5)
C17 C18 C19 119.7(7)
C17 C18 H18 120.2
C19 C18 H18 120.2
C20 C19 C18 120.2(7)
C20 C19 H19 119.9
C18 C19 H19 119.9
C21 C20 C19 119.7(6)
C21 C20 H20 120.2
C19 C20 H20 120.2
C20 C21 C22 121.2(7)
C20 C21 H21 119.4
C22 C21 H21 119.4
C21 C22 C17 119.4(6)
C21 C22 H22 120.3
C17 C22 H22 120.3
C24 C23 P1 114.2(4)
C24 C23 H23A 108.7
P1 C23 H23A 108.7
C24 C23 H23B 108.7
P1 C23 H23B 108.7
H23A C23 H23B 107.6
C25 C24 C23 111.4(5)
C25 C24 H24A 109.3
C23 C24 H24A 109.3
C25 C24 H24B 109.3
C23 C24 H24B 109.3
H24A C24 H24B 108.0
C24 C25 P2 115.6(5)
C24 C25 H25A 108.4
P2 C25 H25A 108.4
C24 C25 H25B 108.4
P2 C25 H25B 108.4
H25A C25 H25B 107.4
C27 C26 C31 119.3(6)
C27 C26 P2 117.6(5)
C31 C26 P2 123.1(5)
C26 C27 C28 119.6(7)
C26 C27 H27 120.2
C28 C27 H27 120.2
C29 C28 C27 119.9(7)
C29 C28 H28 120.1
C27 C28 H28 120.1
C30 C29 C28 120.6(6)
C30 C29 H29 119.7
C28 C29 H29 119.7
C29 C30 C31 120.1(7)
C29 C30 H30 119.9
C31 C30 H30 119.9
C30 C31 C26 120.3(7)
C30 C31 H31 119.8
C26 C31 H31 119.8
C37 C32 C33 117.7(6)
C37 C32 P2 120.6(5)
C33 C32 P2 121.6(5)
C32 C33 C34 121.0(7)
C32 C33 H33 119.5
C34 C33 H33 119.5
C35 C34 C33 119.7(7)
C35 C34 H34 120.1
C33 C34 H34 120.1
C34 C35 C36 121.1(7)
C34 C35 H35 119.4
C36 C35 H35 119.4
C35 C36 C37 119.3(7)
C35 C36 H36 120.4
C37 C36 H36 120.4
C32 C37 C36 121.1(6)
C32 C37 H37 119.5
C36 C37 H37 119.5
H1A O1 H1B 101.7

loop_
_geom_bond_atom_site_label_1
_geom_bond_atom_site_label_2
_geom_bond_distance
Pt1 P2 2.2656(15)
Pt1 P1 2.2744(15)
Pt1 Se2 2.4760(7)
Pt1 Se1 2.4822(7)
Se1 C1 1.875(6)
Se2 C6 1.925(6)
P1 C11 1.811(6)
P1 C23 1.819(6)
P1 C17 1.825(6)
P2 C25 1.808(6)
P2 C32 1.814(6)
P2 C26 1.825(6)
N1 C3 1.331(9)
N1 C4 1.344(9)
N2 C8 1.337(10)
N2 C9 1.350(10)
C1 C2 1.407(9)
C1 C5 1.412(9)
C2 C3 1.377(9)
C2 H2 0.9500
C3 H3 0.9500
C4 C5 1.373(9)
C4 H4 0.9500
C5 H5 0.9500
C6 C10 1.369(9)
C6 C7 1.394(9)
C7 C8 1.387(9)
C7 H7 0.9500
C8 H8 0.9500
C9 C10 1.379(9)
C9 H9 0.9500
C10 H10 0.9500
C11 C12 1.366(9)
C11 C16 1.396(9)
C12 C13 1.401(10)
C12 H12 0.9500
C13 C14 1.363(10)
C13 H13 0.9500
C14 C15 1.371(10)
C14 H14 0.9500
C15 C16 1.376(10)
C15 H15 0.9500
C16 H16 0.9500
C17 C18 1.368(9)
C17 C22 1.410(9)
C18 C19 1.404(9)
C18 H18 0.9500
C19 C20 1.383(11)
C19 H19 0.9500
C20 C21 1.371(11)
C20 H20 0.9500
C21 C22 1.374(9)
C21 H21 0.9500
C22 H22 0.9500
C23 C24 1.546(8)
C23 H23A 0.9900
C23 H23B 0.9900
C24 C25 1.537(8)
C24 H24A 0.9900
C24 H24B 0.9900
C25 H25A 0.9900
C25 H25B 0.9900
C26 C27 1.389(9)
C26 C31 1.391(8)
C27 C28 1.397(9)
C27 H27 0.9500
C28 C29 1.384(11)
C28 H28 0.9500
C29 C30 1.358(11)
C29 H29 0.9500
C30 C31 1.390(9)
C30 H30 0.9500
C31 H31 0.9500
C32 C37 1.374(9)
C32 C33 1.389(9)
C33 C34 1.400(10)
C33 H33 0.9500
C34 C35 1.341(11)
C34 H34 0.9500
C35 C36 1.370(10)
C35 H35 0.9500
C36 C37 1.403(9)
C36 H36 0.9500
C37 H37 0.9500
O1 H1A 0.8499
O1 H1B 0.8502

loop_
_geom_torsion_atom_site_label_1
_geom_torsion_atom_site_label_2
_geom_torsion_atom_site_label_3
_geom_torsion_atom_site_label_4
_geom_torsion
P2 Pt1 Se1 C1 -121.8(2)
P1 Pt1 Se1 C1 -31.0(6)
Se2 Pt1 Se1 C1 60.8(2)
P2 Pt1 Se2 C6 -133.4(8)
P1 Pt1 Se2 C6 168.9(2)
Se1 Pt1 Se2 C6 -7.0(2)
P2 Pt1 P1 C11 91.2(2)
Se2 Pt1 P1 C11 -91.6(2)
Se1 Pt1 P1 C11 0.6(7)
P2 Pt1 P1 C23 -28.3(2)
Se2 Pt1 P1 C23 148.9(2)
Se1 Pt1 P1 C23 -118.9(6)
P2 Pt1 P1 C17 -146.9(2)
Se2 Pt1 P1 C17 30.3(2)
Se1 Pt1 P1 C17 122.5(6)
P1 Pt1 P2 C25 27.8(3)
Se2 Pt1 P2 C25 -29.7(9)
Se1 Pt1 P2 C25 -156.3(3)
P1 Pt1 P2 C32 -95.2(2)
Se2 Pt1 P2 C32 -152.6(7)
Se1 Pt1 P2 C32 80.8(2)
P1 Pt1 P2 C26 143.7(2)
Se2 Pt1 P2 C26 86.3(8)
Se1 Pt1 P2 C26 -40.3(2)
Pt1 Se1 C1 C2 -165.4(4)
Pt1 Se1 C1 C5 16.4(6)
C5 C1 C2 C3 1.6(9)
Se1 C1 C2 C3 -176.8(5)
C4 N1 C3 C2 -2.6(10)
C1 C2 C3 N1 1.6(10)
C3 N1 C4 C5 0.4(10)
N1 C4 C5 C1 2.7(11)
C2 C1 C5 C4 -3.5(9)
Se1 C1 C5 C4 174.8(5)
Pt1 Se2 C6 C10 -113.2(5)
Pt1 Se2 C6 C7 70.7(5)
C10 C6 C7 C8 0.9(9)
Se2 C6 C7 C8 177.1(5)
C9 N2 C8 C7 -2.6(11)
C6 C7 C8 N2 1.4(10)
C8 N2 C9 C10 1.5(11)
C7 C6 C10 C9 -1.9(9)
Se2 C6 C10 C9 -178.1(5)
N2 C9 C10 C6 0.7(11)
C23 P1 C11 C12 137.0(5)
C17 P1 C11 C12 -117.4(5)
Pt1 P1 C11 C12 10.1(6)
C23 P1 C11 C16 -43.4(6)
C17 P1 C11 C16 62.2(6)
Pt1 P1 C11 C16 -170.3(5)
C16 C11 C12 C13 0.1(11)
P1 C11 C12 C13 179.7(6)
C11 C12 C13 C14 -0.9(13)
C12 C13 C14 C15 0.6(12)
C13 C14 C15 C16 0.5(12)
C14 C15 C16 C11 -1.3(11)
C12 C11 C16 C15 1.0(10)
P1 C11 C16 C15 -178.6(5)
C11 P1 C17 C18 10.8(6)
C23 P1 C17 C18 118.9(6)
Pt1 P1 C17 C18 -113.7(5)
C11 P1 C17 C22 -168.9(5)
C23 P1 C17 C22 -60.8(5)
Pt1 P1 C17 C22 66.6(5)
C22 C17 C18 C19 0.8(10)
P1 C17 C18 C19 -178.9(5)
C17 C18 C19 C20 0.0(11)
C18 C19 C20 C21 -0.2(11)
C19 C20 C21 C22 -0.3(11)
C20 C21 C22 C17 1.0(11)
C18 C17 C22 C21 -1.3(10)
P1 C17 C22 C21 178.4(5)
C11 P1 C23 C24 -70.4(5)
C17 P1 C23 C24 179.7(4)
Pt1 P1 C23 C24 52.9(5)
P1 C23 C24 C25 -74.1(6)
C23 C24 C25 P2 74.7(6)
C32 P2 C25 C24 75.2(5)
C26 P2 C25 C24 -176.2(5)
Pt1 P2 C25 C24 -52.9(5)
C25 P2 C26 C27 59.0(6)
C32 P2 C26 C27 167.3(5)
Pt1 P2 C26 C27 -66.3(5)
C25 P2 C26 C31 -123.2(5)
C32 P2 C26 C31 -14.9(6)
Pt1 P2 C26 C31 111.5(5)
C31 C26 C27 C28 2.7(10)
P2 C26 C27 C28 -179.4(5)
C26 C27 C28 C29 -3.4(11)
C27 C28 C29 C30 2.3(12)
C28 C29 C30 C31 -0.4(11)
C29 C30 C31 C26 -0.3(10)
C27 C26 C31 C30 -0.9(10)
P2 C26 C31 C30 -178.7(5)
C25 P2 C32 C37 -149.2(5)
C26 P2 C32 C37 105.8(5)
Pt1 P2 C32 C37 -20.0(6)
C25 P2 C32 C33 33.6(6)
C26 P2 C32 C33 -71.4(6)
Pt1 P2 C32 C33 162.8(5)
C37 C32 C33 C34 -0.1(11)
P2 C32 C33 C34 177.2(6)
C32 C33 C34 C35 0.7(12)
C33 C34 C35 C36 -1.5(12)
C34 C35 C36 C37 1.8(11)
C33 C32 C37 C36 0.4(10)
P2 C32 C37 C36 -176.9(5)
C35 C36 C37 C32 -1.3(11)
